data_9006973
loop_
_publ_author_name
'Leger, J. M.'
'Haines, J.'
'Chateau, C.'
'Bocquillon, G.'
'Schmidt, M. W.'
'Hull, S.'
'Gorelli, F.'
'Lesauze, A.'
'Marchand, R.'

_publ_section_title
;
 Phosphorus oxynitride PON, a silica analogue: structure and compression
 of the cristobalite-like phase; P-T phase diagram
 Note: quartz structure type
;
_journal_name_full 'Physics and Chemistry of Minerals'
_journal_page_first 388
_journal_page_last 398
_journal_paper_doi 10.1007/s002690100161
_journal_volume 28
_journal_year 2001
_chemical_formula_structural PON
_chemical_formula_sum 'N O P'
_symmetry_space_group_name_H-M 'P 32 2 1'
_cell_angle_alpha 90
_cell_angle_beta 90
_cell_angle_gamma 120
_cell_length_a 4.757
_cell_length_b 4.757
_cell_length_c 5.2460
_cell_formula_units_Z 3
_cell_volume 102.808
_database_code_amcsd 0008558
_exptl_crystal_density_diffrn 2.955
_cod_original_formula_sum 'P (O N)'
_cod_database_code 9006973
_amcsd_formula_title PON

loop_
_space_group_symop_operation_xyz
x,y,z
y,x,2/3-z
-y,x-y,2/3+z
-x,-x+y,1/3-z
-x+y,-x,1/3+z
x-y,-y,-z

loop_
_atom_site_label
_atom_site_fract_x
_atom_site_fract_y
_atom_site_fract_z
_atom_site_occupancy
P 0.47240 0.00000 0.00000 1.00000
O 0.40530 0.26690 0.11590 0.50000
N 0.40530 0.26690 0.11590 0.50000

loop_
_cod_related_entry_id
_cod_related_entry_database
_cod_related_entry_code
1 AMCSD 0008558
